data_7232451
loop_
_publ_author_name
'Sharma, Jai'
'Jiang, Zhelong'
'Bhutani, Ankita'
'Behera, Piush'
'Shoemaker, Daniel P.'

_publ_section_title
;
 A unique copper coordination structure with both mono- and bi-dentate
 ethylenediamine ligands
;
_journal_issue 17
_journal_name_full CrystEngComm
_journal_page_first 2718
_journal_paper_doi 10.1039/C8CE02188K
_journal_volume 21
_journal_year 2019
_chemical_formula_moiety 'C6 H24 Cu N6, 2(N O3)'
_chemical_formula_sum 'C6 H24 Cu N8 O6'
_chemical_formula_weight 367.87
_chemical_name_common '[Cu(en-N)(en-N,N')](NO3)2'
_chemical_name_systematic '(ethylenediamine-N)-bis(ethylenediamine-N,N')-copper(II) bis(nitrate)'
_space_group_crystal_system monoclinic
_space_group_IT_number 14
_space_group_name_Hall '-P 2ybc'
_space_group_name_H-M_alt 'P 1 21/c 1'
_symmetry_space_group_name_Hall '-P 2ybc'
_symmetry_space_group_name_H-M 'P 1 21/c 1'
_atom_sites_solution_hydrogens mixed
_atom_sites_solution_primary dual
_audit_creation_date 2018-12-15
_audit_creation_method
;
Olex2 1.2
(compiled 2018.05.29 svn.r3508 for OlexSys, GUI svn.r5506)
;
_audit_update_record
;
2018-12-16 deposited with the CCDC.    2019-03-01 downloaded from the CCDC.
;
_cell_angle_alpha 90
_cell_angle_beta 94.8220(10)
_cell_angle_gamma 90
_cell_formula_units_Z 4
_cell_length_a 12.8262(5)
_cell_length_b 9.7712(4)
_cell_length_c 11.9065(5)
_cell_measurement_reflns_used 9855
_cell_measurement_temperature 99.96
_cell_measurement_theta_max 28.29
_cell_measurement_theta_min 2.62
_cell_volume 1486.93(10)
_computing_cell_refinement 'SAINT v8.37A (Bruker, 2015)'
_computing_data_reduction 'SAINT v8.37A (Bruker, 2015)'
_computing_molecular_graphics 'Olex2 (Dolomanov et al., 2009)'
_computing_publication_material 'Olex2 (Dolomanov et al., 2009)'
_computing_structure_refinement 'ShelXL (Sheldrick, 2015)'
_computing_structure_solution 'ShelXT (Sheldrick, 2015)'
_diffrn_ambient_temperature 99.96
_diffrn_detector 'Bruker Photon 100 area detector'
_diffrn_detector_type 'photon counter area detector'
_diffrn_measured_fraction_theta_full 0.999
_diffrn_measured_fraction_theta_max 0.998
_diffrn_measurement_device 'kappa diffractometer'
_diffrn_measurement_device_type Mo_duo
_diffrn_measurement_method 'profile data from \f and \w scans'
_diffrn_radiation_monochromator 'multilayer mirrors'
_diffrn_radiation_probe x-ray
_diffrn_radiation_type MoK\a
_diffrn_radiation_wavelength 0.71073
_diffrn_reflns_av_R_equivalents 0.0362
_diffrn_reflns_av_unetI/netI 0.0164
_diffrn_reflns_Laue_measured_fraction_full 0.999
_diffrn_reflns_Laue_measured_fraction_max 0.998
_diffrn_reflns_limit_h_max 17
_diffrn_reflns_limit_h_min -17
_diffrn_reflns_limit_k_max 13
_diffrn_reflns_limit_k_min -13
_diffrn_reflns_limit_l_max 15
_diffrn_reflns_limit_l_min -15
_diffrn_reflns_number 35107
_diffrn_reflns_point_group_measured_fraction_full 0.999
_diffrn_reflns_point_group_measured_fraction_max 0.998
_diffrn_reflns_theta_full 25.242
_diffrn_reflns_theta_max 28.317
_diffrn_reflns_theta_min 2.624
_diffrn_source 'microfocus sealed X-ray tube'
_diffrn_source_target Mo
_diffrn_source_type 'Incoatec I\ms'
_diffrn_standards_number 0
_exptl_absorpt_coefficient_mu 1.511
_exptl_absorpt_correction_T_max 0.7457
_exptl_absorpt_correction_T_min 0.6107
_exptl_absorpt_correction_type multi-scan
_exptl_absorpt_process_details
'SADABS-2016/2 (Bruker,2016/2) was used for absorption correction. wR2(int) was 0.1655 before and 0.0497 after correction. The Ratio of minimum to maximum transmission is 0.8190. The \l/2 correction factor is Not present.'
_exptl_crystal_colour 'clear blue'
_exptl_crystal_colour_lustre clear
_exptl_crystal_colour_primary blue
_exptl_crystal_density_diffrn 1.643
_exptl_crystal_description needle
_exptl_crystal_F_000 772
_exptl_crystal_recrystallization_method 'Re-crystallisation from solvent: ethanol, ethylenediamine'
_exptl_crystal_size_max 0.319
_exptl_crystal_size_mid 0.113
_exptl_crystal_size_min 0.093
_exptl_transmission_factor_max 0.7457
_exptl_transmission_factor_min 0.6107
_refine_diff_density_max 0.466
_refine_diff_density_min -0.338
_refine_diff_density_rms 0.063
_refine_ls_extinction_coef 0.0178(6)
_refine_ls_extinction_expression Fc^*^=kFc[1+0.001xFc^2^\l^3^/sin(2\q)]^-1/4^
_refine_ls_extinction_method 'SHELXL-2018/3 (Sheldrick 2018)'
_refine_ls_goodness_of_fit_ref 1.092
_refine_ls_hydrogen_treatment mixed
_refine_ls_matrix_type full
_refine_ls_number_parameters 239
_refine_ls_number_reflns 3700
_refine_ls_number_restraints 0
_refine_ls_restrained_S_all 1.092
_refine_ls_R_factor_all 0.0235
_refine_ls_R_factor_gt 0.0204
_refine_ls_shift/su_max 0.001
_refine_ls_shift/su_mean 0.000
_refine_ls_structure_factor_coef Fsqd
_refine_ls_weighting_details 'w=1/[\s^2^(Fo^2^)+(0.0174P)^2^+0.9614P] where P=(Fo^2^+2Fc^2^)/3'
_refine_ls_weighting_scheme calc
_refine_ls_wR_factor_gt 0.0477
_refine_ls_wR_factor_ref 0.0489
_reflns_Friedel_coverage 0.000
_reflns_number_gt 3416
_reflns_number_total 3700
_reflns_threshold_expression 'I > 2\s(I)'
_cod_data_source_file c8ce02188k2.cif
_cod_data_source_block dd90ls
_cod_depositor_comments 'Adding full bibliography for 7232451.cif.'
_cod_database_code 7232451
_shelx_shelxl_version_number 2018/3
_shelx_space_group_comment
;
The symmetry employed for this shelxl refinement is uniquely defined
by the following loop, which should always be used as a source of
symmetry information in preference to the above space-group names.
They are only intended as comments.
;
_shelx_estimated_absorpt_t_max 0.872
_shelx_estimated_absorpt_t_min 0.644
_olex2_refinement_description
;
1. Fixed Uiso
 At 1.2 times of:
  All C(H,H) groups
2.a Secondary CH2 refined with riding coordinates:
 C1(H1c,H1d), C2(H2c,H2d), C3(H3c,H3d), C4(H4c,H4d), C5(H5c,H5d), C6(H6c,H6d)
;
_olex2_submission_original_sample_id dd90L
_olex2_submission_special_instructions 'No special instructions were received'

loop_
_space_group_symop_operation_xyz
'x, y, z'
'-x, y+1/2, -z+1/2'
'-x, -y, -z'
'x, -y-1/2, z-1/2'

loop_
_atom_site_label
_atom_site_type_symbol
_atom_site_fract_x
_atom_site_fract_y
_atom_site_fract_z
_atom_site_U_iso_or_equiv
_atom_site_adp_type
_atom_site_occupancy
_atom_site_site_symmetry_order
_atom_site_calc_flag
_atom_site_refinement_flags_posn
Cu1 Cu 0.77022(2) 0.07870(2) 0.25688(2) 0.00713(6) Uani 1 1 d .
N1 N 0.73723(9) -0.01800(12) 0.08986(9) 0.0122(2) Uani 1 1 d .
H1A H 0.7041(15) 0.040(2) 0.0455(16) 0.027(5) Uiso 1 1 d .
H1B H 0.7011(15) -0.086(2) 0.0923(16) 0.026(5) Uiso 1 1 d .
N2 N 0.92029(8) 0.03499(11) 0.22635(9) 0.0093(2) Uani 1 1 d .
H2A H 0.9493(14) 0.1051(19) 0.1968(15) 0.023(5) Uiso 1 1 d .
H2B H 0.9565(13) 0.0160(17) 0.2877(15) 0.016(4) Uiso 1 1 d .
N3 N 0.76670(9) -0.07708(11) 0.37197(9) 0.0101(2) Uani 1 1 d .
H3A H 0.7611(13) -0.1558(18) 0.3366(14) 0.017(4) Uiso 1 1 d .
H3B H 0.8189(15) -0.0784(17) 0.4158(15) 0.019(4) Uiso 1 1 d .
N4 N 0.61950(8) 0.10589(11) 0.28731(9) 0.0105(2) Uani 1 1 d .
H4A H 0.5821(14) 0.1197(19) 0.2243(16) 0.025(5) Uiso 1 1 d .
H4B H 0.6119(13) 0.1741(18) 0.3276(15) 0.020(4) Uiso 1 1 d .
N5 N 0.80017(9) 0.28290(11) 0.22735(11) 0.0146(2) Uani 1 1 d .
H5A H 0.8201(15) 0.291(2) 0.1613(17) 0.031(5) Uiso 1 1 d .
H5B H 0.8536(17) 0.292(2) 0.2729(18) 0.035(5) Uiso 1 1 d .
N6 N 0.70314(9) 0.64783(11) 0.26478(10) 0.0134(2) Uani 1 1 d .
H6A H 0.6575(15) 0.6594(19) 0.2078(16) 0.026(5) Uiso 1 1 d .
H6B H 0.6708(14) 0.6311(18) 0.3207(16) 0.020(4) Uiso 1 1 d .
C1 C 0.83916(10) -0.05158(14) 0.04763(11) 0.0146(2) Uani 1 1 d .
H1C H 0.863583 0.026226 0.003481 0.018 Uiso 1 1 calc R
H1D H 0.831715 -0.132555 -0.002372 0.018 Uiso 1 1 calc R
C2 C 0.91836(10) -0.08133(13) 0.14685(11) 0.0139(2) Uani 1 1 d .
H2C H 0.898778 -0.166268 0.185232 0.017 Uiso 1 1 calc R
H2D H 0.988626 -0.094449 0.119925 0.017 Uiso 1 1 calc R
C3 C 0.67263(10) -0.05732(13) 0.43371(10) 0.0122(2) Uani 1 1 d .
H3C H 0.685320 0.014896 0.491569 0.015 Uiso 1 1 calc R
H3D H 0.654808 -0.143296 0.471702 0.015 Uiso 1 1 calc R
C4 C 0.58395(10) -0.01559(13) 0.34804(11) 0.0122(2) Uani 1 1 d .
H4C H 0.566752 -0.091363 0.294463 0.015 Uiso 1 1 calc R
H4D H 0.520658 0.006929 0.386528 0.015 Uiso 1 1 calc R
C5 C 0.72527(9) 0.39334(12) 0.24597(10) 0.0105(2) Uani 1 1 d .
H5C H 0.698334 0.380821 0.320808 0.013 Uiso 1 1 calc R
H5D H 0.665201 0.386599 0.188319 0.013 Uiso 1 1 calc R
C6 C 0.77382(9) 0.53596(12) 0.24033(10) 0.0101(2) Uani 1 1 d .
H6C H 0.836501 0.540213 0.294738 0.012 Uiso 1 1 calc R
H6D H 0.797217 0.549815 0.164008 0.012 Uiso 1 1 calc R
O1 O 1.03807(7) 0.12595(9) 0.44802(8) 0.01368(18) Uani 1 1 d .
O2 O 1.00958(7) 0.20804(10) 0.61215(7) 0.01544(19) Uani 1 1 d .
O3 O 0.88349(7) 0.20377(10) 0.47803(8) 0.0186(2) Uani 1 1 d .
N7 N 0.97700(8) 0.17867(10) 0.51220(9) 0.0102(2) Uani 1 1 d .
O4 O 0.60586(7) 0.22205(10) -0.00091(8) 0.0172(2) Uani 1 1 d .
O5 O 0.47413(7) 0.12980(11) 0.07470(8) 0.0178(2) Uani 1 1 d .
O6 O 0.45479(7) 0.20662(10) -0.09722(8) 0.01535(19) Uani 1 1 d .
N8 N 0.51145(8) 0.18576(10) -0.00768(9) 0.0104(2) Uani 1 1 d .

loop_
_atom_site_aniso_label
_atom_site_aniso_U_11
_atom_site_aniso_U_22
_atom_site_aniso_U_33
_atom_site_aniso_U_23
_atom_site_aniso_U_13
_atom_site_aniso_U_12
Cu1 0.00669(8) 0.00657(8) 0.00830(8) 0.00022(5) 0.00159(5) 0.00123(5)
N1 0.0106(5) 0.0143(5) 0.0113(5) -0.0018(4) -0.0008(4) 0.0007(4)
N2 0.0082(5) 0.0104(5) 0.0093(5) -0.0006(4) 0.0003(4) 0.0009(4)
N3 0.0096(5) 0.0093(5) 0.0114(5) 0.0007(4) -0.0005(4) 0.0000(4)
N4 0.0100(5) 0.0112(5) 0.0103(5) 0.0001(4) 0.0018(4) 0.0018(4)
N5 0.0125(5) 0.0084(5) 0.0237(6) 0.0003(4) 0.0052(5) 0.0011(4)
N6 0.0137(5) 0.0093(5) 0.0175(6) -0.0010(4) 0.0022(5) 0.0019(4)
C1 0.0149(6) 0.0181(6) 0.0109(6) -0.0030(5) 0.0013(5) 0.0027(5)
C2 0.0125(6) 0.0141(6) 0.0153(6) -0.0045(5) 0.0013(5) 0.0035(5)
C3 0.0129(6) 0.0134(6) 0.0106(6) 0.0016(4) 0.0022(4) -0.0008(5)
C4 0.0097(6) 0.0132(6) 0.0138(6) 0.0002(5) 0.0024(4) -0.0014(4)
C5 0.0110(5) 0.0077(5) 0.0131(6) 0.0003(4) 0.0025(4) 0.0010(4)
C6 0.0105(5) 0.0073(5) 0.0127(6) -0.0001(4) 0.0017(4) 0.0002(4)
O1 0.0159(4) 0.0137(4) 0.0121(4) -0.0022(3) 0.0055(3) -0.0001(3)
O2 0.0169(5) 0.0199(5) 0.0092(4) -0.0029(3) -0.0009(3) 0.0047(4)
O3 0.0115(4) 0.0221(5) 0.0211(5) -0.0009(4) -0.0040(4) 0.0034(4)
N7 0.0121(5) 0.0079(4) 0.0108(5) 0.0015(4) 0.0014(4) -0.0002(4)
O4 0.0104(4) 0.0195(5) 0.0213(5) 0.0063(4) -0.0014(4) -0.0027(4)
O5 0.0159(5) 0.0264(5) 0.0115(4) 0.0067(4) 0.0039(4) -0.0003(4)
O6 0.0161(5) 0.0176(4) 0.0114(4) 0.0030(3) -0.0043(3) 0.0001(4)
N8 0.0109(5) 0.0094(5) 0.0109(5) 0.0002(4) 0.0011(4) 0.0017(4)

loop_
_atom_type_symbol
_atom_type_description
_atom_type_scat_dispersion_real
_atom_type_scat_dispersion_imag
_atom_type_scat_source
C C 0.0033 0.0016 'International Tables Vol C Tables 4.2.6.8 and 6.1.1.4'
H H 0.0000 0.0000 'International Tables Vol C Tables 4.2.6.8 and 6.1.1.4'
Cu Cu 0.3201 1.2651 'International Tables Vol C Tables 4.2.6.8 and 6.1.1.4'
N N 0.0061 0.0033 'International Tables Vol C Tables 4.2.6.8 and 6.1.1.4'
O O 0.0106 0.0060 'International Tables Vol C Tables 4.2.6.8 and 6.1.1.4'

loop_
_geom_angle_atom_site_label_1
_geom_angle_atom_site_label_2
_geom_angle_atom_site_label_3
_geom_angle
N2 Cu1 N1 82.06(4)
N2 Cu1 N3 92.17(4)
N2 Cu1 N5 88.86(4)
N3 Cu1 N1 105.70(4)
N3 Cu1 N5 147.63(5)
N4 Cu1 N1 95.98(4)
N4 Cu1 N2 175.46(4)
N4 Cu1 N3 84.40(4)
N4 Cu1 N5 95.63(4)
N5 Cu1 N1 106.49(5)
Cu1 N1 H1A 108.3(12)
Cu1 N1 H1B 112.6(14)
H1A N1 H1B 108.2(18)
C1 N1 Cu1 107.06(8)
C1 N1 H1A 110.0(13)
C1 N1 H1B 110.6(13)
Cu1 N2 H2A 110.5(12)
Cu1 N2 H2B 110.4(11)
H2A N2 H2B 107.3(16)
C2 N2 Cu1 108.10(7)
C2 N2 H2A 109.4(12)
C2 N2 H2B 111.1(11)
Cu1 N3 H3A 109.6(11)
Cu1 N3 H3B 112.1(12)
H3A N3 H3B 108.9(16)
C3 N3 Cu1 107.47(7)
C3 N3 H3A 108.4(11)
C3 N3 H3B 110.2(13)
Cu1 N4 H4A 109.6(12)
Cu1 N4 H4B 111.7(12)
H4A N4 H4B 106.9(17)
C4 N4 Cu1 108.75(8)
C4 N4 H4A 112.1(12)
C4 N4 H4B 107.8(12)
Cu1 N5 H5A 109.0(13)
Cu1 N5 H5B 98.4(14)
H5A N5 H5B 107.0(19)
C5 N5 Cu1 123.25(8)
C5 N5 H5A 108.6(13)
C5 N5 H5B 109.3(14)
H6A N6 H6B 107.7(17)
C6 N6 H6A 109.3(12)
C6 N6 H6B 111.9(12)
N1 C1 H1C 109.8
N1 C1 H1D 109.8
N1 C1 C2 109.32(10)
H1C C1 H1D 108.3
C2 C1 H1C 109.8
C2 C1 H1D 109.8
N2 C2 C1 108.96(10)
N2 C2 H2C 109.9
N2 C2 H2D 109.9
C1 C2 H2C 109.9
C1 C2 H2D 109.9
H2C C2 H2D 108.3
N3 C3 H3C 110.2
N3 C3 H3D 110.2
N3 C3 C4 107.32(10)
H3C C3 H3D 108.5
C4 C3 H3C 110.2
C4 C3 H3D 110.2
N4 C4 C3 107.40(10)
N4 C4 H4C 110.2
N4 C4 H4D 110.2
C3 C4 H4C 110.2
C3 C4 H4D 110.2
H4C C4 H4D 108.5
N5 C5 H5C 109.0
N5 C5 H5D 109.0
N5 C5 C6 112.79(10)
H5C C5 H5D 107.8
C6 C5 H5C 109.0
C6 C5 H5D 109.0
N6 C6 C5 114.20(10)
N6 C6 H6C 108.7
N6 C6 H6D 108.7
C5 C6 H6C 108.7
C5 C6 H6D 108.7
H6C C6 H6D 107.6
O1 N7 O2 119.72(10)
O1 N7 O3 120.79(10)
O3 N7 O2 119.49(10)
O5 N8 O4 120.13(10)
O5 N8 O6 120.26(10)
O6 N8 O4 119.61(10)

loop_
_geom_bond_atom_site_label_1
_geom_bond_atom_site_label_2
_geom_bond_distance
Cu1 N1 2.2102(11)
Cu1 N2 2.0340(10)
Cu1 N3 2.0511(10)
Cu1 N4 2.0142(11)
Cu1 N5 2.0676(11)
N1 H1A 0.86(2)
N1 H1B 0.82(2)
N1 C1 1.4765(17)
N2 H2A 0.867(19)
N2 H2B 0.852(18)
N2 C2 1.4780(16)
N3 H3A 0.877(18)
N3 H3B 0.814(19)
N3 C3 1.4773(16)
N4 H4A 0.866(19)
N4 H4B 0.831(18)
N4 C4 1.4816(16)
N5 H5A 0.85(2)
N5 H5B 0.84(2)
N5 C5 1.4739(16)
N6 H6A 0.866(19)
N6 H6B 0.830(19)
N6 C6 1.4649(16)
C1 H1C 0.9900
C1 H1D 0.9900
C1 C2 1.5199(17)
C2 H2C 0.9900
C2 H2D 0.9900
C3 H3C 0.9900
C3 H3D 0.9900
C3 C4 1.5184(17)
C4 H4C 0.9900
C4 H4D 0.9900
C5 H5C 0.9900
C5 H5D 0.9900
C5 C6 1.5301(16)
C6 H6C 0.9900
C6 H6D 0.9900
O1 N7 1.2504(14)
O2 N7 1.2607(14)
O3 N7 1.2579(14)
O4 N8 1.2579(14)
O5 N8 1.2527(14)
O6 N8 1.2554(14)

loop_
_geom_hbond_atom_site_label_D
_geom_hbond_atom_site_label_H
_geom_hbond_atom_site_label_A
_geom_hbond_distance_DH
_geom_hbond_distance_HA
_geom_hbond_distance_DA
_geom_hbond_angle_DHA
_geom_hbond_site_symmetry_A
_geom_hbond_publ_flag
N1 H1A O4 0.86(2) 2.22(2) 3.0336(15) 156.9(17) . yes
N1 H1B O6 0.82(2) 2.32(2) 3.0833(15) 155.2(18) 3_655 yes
N2 H2A O2 0.867(19) 2.254(19) 3.1188(14) 174.6(17) 4_565 yes
N2 H2B O1 0.852(18) 2.358(17) 3.0607(14) 140.1(15) . yes
N2 H2B O2 0.852(18) 2.514(17) 3.1392(14) 131.0(14) 3_756 yes
N3 H3A N6 0.877(18) 2.204(18) 3.0567(15) 164.0(15) 1_545 yes
N3 H3B O1 0.814(19) 2.389(19) 3.1921(14) 169.0(16) 3_756 yes
N3 H3B O2 0.814(19) 2.584(18) 3.1331(14) 126.1(15) 3_756 yes
N4 H4A O5 0.866(19) 2.165(19) 3.0242(14) 171.5(17) . yes
N4 H4B O4 0.831(18) 2.288(18) 3.0478(15) 152.2(16) 4_566 yes
N4 H4B O6 0.831(18) 2.555(18) 3.1934(14) 134.6(15) 4_566 yes
N5 H5A O2 0.85(2) 2.55(2) 3.1181(15) 125.4(16) 4_565 yes
N5 H5A O3 0.85(2) 2.39(2) 3.2411(16) 175.0(18) 4_565 yes
N5 H5B O3 0.84(2) 2.59(2) 3.1800(16) 128.3(17) . yes
N6 H6A O6 0.866(19) 2.281(19) 3.0703(15) 151.6(17) 3_665 yes
N6 H6B O5 0.830(19) 2.323(19) 3.0958(16) 155.2(16) 2_655 yes
C2 H2C O2 0.99 2.63 3.1899(16) 116.3 3_756 yes
C3 H3D O6 0.99 2.59 3.5095(16) 154.3 2_645 yes
C4 H4C O6 0.99 2.60 3.5214(16) 155.2 3_655 yes
